data_4072486
loop_
_publ_author_name
'Sterenberg, Brian T.'
'Senturk, Ozan Sanli'
'Udachin, Konstantin A.'
'Carty, Arthur J.'

_publ_section_title
;
 Reactivity of Terminal, Electrophilic Phosphinidene Complexes of
 Molybdenum and Tungsten. Nucleophilic Addition at Phosphorus and
 P&#x2212;P Bond Forming Reactions with Phosphines and Diphosphines
;
_journal_issue 4
_journal_name_full Organometallics
_journal_page_first 925
_journal_paper_doi 10.1021/om060685x
_journal_volume 26
_journal_year 2007
_chemical_formula_moiety 'C42 H74 N2 O4 P4 W2, 2(Al Cl4)'
_chemical_formula_sum 'C42 H74 Al2 Cl8 N2 O4 P4 W2'
_chemical_formula_weight 1500.15
_chemical_name_systematic
; 
 ? 
;
_space_group_IT_number 14
_symmetry_cell_setting monoclinic
_symmetry_space_group_name_Hall '-P 2ybc'
_symmetry_space_group_name_H-M 'P 1 21/c 1'
_atom_sites_solution_hydrogens geom
_atom_sites_solution_primary direct
_atom_sites_solution_secondary difmap
_audit_creation_method SHELXL-97
_cell_angle_alpha 90.00
_cell_angle_beta 92.329(13)
_cell_angle_gamma 90.00
_cell_formula_units_Z 2
_cell_length_a 8.4620(8)
_cell_length_b 14.0750(14)
_cell_length_c 25.811(3)
_cell_measurement_temperature 173(2)
_cell_volume 3071.6(6)
_computing_structure_refinement 'SHELXL-97 (Sheldrick, 1997)'
_computing_structure_solution 'SHELXS-97 (Sheldrick, 1990)'
_diffrn_ambient_temperature 173(2)
_diffrn_measured_fraction_theta_full 0.998
_diffrn_measured_fraction_theta_max 0.998
_diffrn_radiation_monochromator graphite
_diffrn_radiation_source 'fine-focus sealed tube'
_diffrn_radiation_type MoK\a
_diffrn_radiation_wavelength 0.71073
_diffrn_reflns_av_R_equivalents 0.0380
_diffrn_reflns_av_sigmaI/netI 0.0321
_diffrn_reflns_limit_h_max 11
_diffrn_reflns_limit_h_min -11
_diffrn_reflns_limit_k_max 19
_diffrn_reflns_limit_k_min -19
_diffrn_reflns_limit_l_max 34
_diffrn_reflns_limit_l_min -34
_diffrn_reflns_number 35984
_diffrn_reflns_theta_full 28.73
_diffrn_reflns_theta_max 28.73
_diffrn_reflns_theta_min 1.58
_exptl_absorpt_coefficient_mu 4.260
_exptl_absorpt_correction_type multi-scan
_exptl_absorpt_process_details sadabs
_exptl_crystal_density_diffrn 1.622
_exptl_crystal_density_method 'not measured'
_exptl_crystal_F_000 1484
_refine_diff_density_max 1.245
_refine_diff_density_min -0.500
_refine_diff_density_rms 0.138
_refine_ls_extinction_method none
_refine_ls_goodness_of_fit_ref 1.023
_refine_ls_hydrogen_treatment mixed
_refine_ls_matrix_type full
_refine_ls_number_parameters 289
_refine_ls_number_reflns 7947
_refine_ls_number_restraints 0
_refine_ls_restrained_S_all 1.023
_refine_ls_R_factor_all 0.0464
_refine_ls_R_factor_gt 0.0328
_refine_ls_shift/su_max 0.001
_refine_ls_shift/su_mean 0.000
_refine_ls_structure_factor_coef Fsqd
_refine_ls_weighting_details 'calc w=1/[\s^2^(Fo^2^)+(0.0547P)^2^+1.8218P] where P=(Fo^2^+2Fc^2^)/3'
_refine_ls_weighting_scheme calc
_refine_ls_wR_factor_gt 0.0876
_refine_ls_wR_factor_ref 0.0925
_reflns_number_gt 6362
_reflns_number_total 7947
_reflns_threshold_expression >2sigma(I)
_cod_data_source_file om060685xsi20060731_105009.cif
_cod_data_source_block oz9
_cod_original_sg_symbol_H-M P2(1)/c
_cod_database_code 4072486

loop_
_symmetry_equiv_pos_as_xyz
'x, y, z'
'-x, y+1/2, -z+1/2'
'-x, -y, -z'
'x, -y-1/2, z-1/2'

loop_
_atom_site_label
_atom_site_type_symbol
_atom_site_fract_x
_atom_site_fract_y
_atom_site_fract_z
_atom_site_U_iso_or_equiv
_atom_site_adp_type
_atom_site_occupancy
_atom_site_symmetry_multiplicity
_atom_site_calc_flag
_atom_site_refinement_flags
W1 W 0.450902(19) 0.811411(12) 0.133433(6) 0.02642(6) Uani 1 1 d .
P1 P 0.30788(14) 0.67783(8) 0.16388(4) 0.0300(2) Uani 1 1 d .
P2 P 0.52974(12) 0.86246(7) 0.04546(4) 0.0247(2) Uani 1 1 d .
N1 N 0.2267(5) 0.6002(2) 0.12386(13) 0.0325(8) Uani 1 1 d .
O1 O 0.1202(4) 0.8409(3) 0.07726(13) 0.0427(8) Uani 1 1 d .
O2 O 0.6300(4) 0.6357(3) 0.09104(15) 0.0498(9) Uani 1 1 d .
C1 C 0.2419(5) 0.8275(3) 0.09623(16) 0.0291(8) Uani 1 1 d .
C2 C 0.5605(6) 0.6992(3) 0.10526(18) 0.0354(10) Uani 1 1 d .
C3 C 0.2147(6) 0.6015(3) 0.06641(16) 0.0356(10) Uani 1 1 d .
H3A H 0.2685 0.6591 0.0551 0.043 Uiso 1 1 calc R
C4 C 0.0427(7) 0.6090(4) 0.0472(2) 0.0506(13) Uani 1 1 d .
H4A H -0.0052 0.6632 0.0627 0.076 Uiso 1 1 calc R
H4B H -0.0130 0.5525 0.0565 0.076 Uiso 1 1 calc R
H4C H 0.0379 0.6161 0.0101 0.076 Uiso 1 1 calc R
C5 C 0.3001(7) 0.5173(4) 0.0433(2) 0.0527(14) Uani 1 1 d .
H5A H 0.4077 0.5160 0.0566 0.079 Uiso 1 1 calc R
H5B H 0.2983 0.5232 0.0063 0.079 Uiso 1 1 calc R
H5C H 0.2481 0.4594 0.0526 0.079 Uiso 1 1 calc R
C6 C 0.1449(8) 0.5174(4) 0.14937(19) 0.0519(14) Uani 1 1 d .
H6A H 0.1104 0.4736 0.1216 0.062 Uiso 1 1 calc R
C7 C -0.0037(8) 0.5505(5) 0.1759(2) 0.073(2) Uani 1 1 d .
H7A H -0.0535 0.4971 0.1916 0.110 Uiso 1 1 calc R
H7B H -0.0757 0.5788 0.1506 0.110 Uiso 1 1 calc R
H7C H 0.0249 0.5965 0.2021 0.110 Uiso 1 1 calc R
C8 C 0.2562(11) 0.4642(4) 0.1846(3) 0.094(3) Uani 1 1 d .
H8A H 0.3458 0.4440 0.1658 0.140 Uiso 1 1 calc R
H8B H 0.2036 0.4096 0.1981 0.140 Uiso 1 1 calc R
H8C H 0.2912 0.5046 0.2128 0.140 Uiso 1 1 calc R
C9 C 0.4542(6) 0.7874(3) -0.00683(16) 0.0343(9) Uani 1 1 d .
H9A H 0.4891 0.8113 -0.0393 0.051 Uiso 1 1 calc R
H9B H 0.3407 0.7872 -0.0073 0.051 Uiso 1 1 calc R
H9C H 0.4928 0.7238 -0.0017 0.051 Uiso 1 1 calc R
C10 C 0.7418(5) 0.8620(4) 0.03662(18) 0.0362(10) Uani 1 1 d .
H10A H 0.7625 0.8823 0.0020 0.054 Uiso 1 1 calc R
H10B H 0.7823 0.7989 0.0420 0.054 Uiso 1 1 calc R
H10C H 0.7927 0.9045 0.0611 0.054 Uiso 1 1 calc R
C11 C 0.4616(5) 0.9806(3) 0.02454(16) 0.0327(9) Uani 1 1 d .
H11A H 0.3480 0.9783 0.0181 0.039 Uiso 1 1 calc R
H11B H 0.4826 1.0250 0.0527 0.039 Uiso 1 1 calc R
C15 C 0.4140(6) 0.9417(3) 0.19090(17) 0.0364(10) Uani 1 1 d .
C16 C 0.4187(6) 0.8571(3) 0.22044(16) 0.0365(10) Uani 1 1 d .
C17 C 0.5701(7) 0.8145(3) 0.21644(16) 0.0405(11) Uani 1 1 d .
C18 C 0.6609(5) 0.8757(4) 0.18481(19) 0.0431(12) Uani 1 1 d .
C19 C 0.5613(6) 0.9538(3) 0.17059(17) 0.0378(10) Uani 1 1 d .
C20 C 0.2765(7) 1.0085(4) 0.1886(3) 0.0607(16) Uani 1 1 d .
H20A H 0.2893 1.0547 0.2159 0.091 Uiso 1 1 calc R
H20B H 0.1806 0.9735 0.1929 0.091 Uiso 1 1 calc R
H20C H 0.2715 1.0402 0.1557 0.091 Uiso 1 1 calc R
C21 C 0.2946(8) 0.8266(5) 0.2575(2) 0.0647(19) Uani 1 1 d .
H21A H 0.3128 0.8580 0.2902 0.097 Uiso 1 1 calc R
H21B H 0.3005 0.7590 0.2625 0.097 Uiso 1 1 calc R
H21C H 0.1916 0.8432 0.2433 0.097 Uiso 1 1 calc R
C22 C 0.6304(10) 0.7304(5) 0.2460(3) 0.075(2) Uani 1 1 d .
H22A H 0.6737 0.7506 0.2792 0.113 Uiso 1 1 calc R
H22B H 0.7113 0.6997 0.2271 0.113 Uiso 1 1 calc R
H22C H 0.5452 0.6867 0.2509 0.113 Uiso 1 1 calc R
C23 C 0.8375(7) 0.8660(6) 0.1762(3) 0.078(2) Uani 1 1 d .
H23A H 0.8964 0.8991 0.2031 0.117 Uiso 1 1 calc R
H23B H 0.8608 0.8927 0.1431 0.117 Uiso 1 1 calc R
H23C H 0.8663 0.8000 0.1768 0.117 Uiso 1 1 calc R
C24 C 0.6170(9) 1.0456(4) 0.1459(2) 0.0648(18) Uani 1 1 d .
H24A H 0.6561 1.0881 0.1725 0.097 Uiso 1 1 calc R
H24B H 0.5300 1.0748 0.1269 0.097 Uiso 1 1 calc R
H24C H 0.6998 1.0317 0.1227 0.097 Uiso 1 1 calc R
Al1 Al 0.00307(18) 0.21557(11) 0.11075(5) 0.0358(3) Uani 1 1 d .
Cl1 Cl 0.24281(17) 0.25628(11) 0.10046(6) 0.0553(3) Uani 1 1 d .
Cl2 Cl -0.02062(17) 0.17499(12) 0.18921(5) 0.0550(4) Uani 1 1 d .
Cl3 Cl -0.05121(18) 0.10016(10) 0.05951(5) 0.0540(4) Uani 1 1 d .
Cl4 Cl -0.1533(2) 0.33203(11) 0.09473(6) 0.0618(4) Uani 1 1 d .

loop_
_atom_site_aniso_label
_atom_site_aniso_U_11
_atom_site_aniso_U_22
_atom_site_aniso_U_33
_atom_site_aniso_U_23
_atom_site_aniso_U_13
_atom_site_aniso_U_12
W1 0.02500(9) 0.02963(9) 0.02458(9) 0.00209(7) 0.00047(6) -0.00331(7)
P1 0.0384(6) 0.0276(5) 0.0241(5) 0.0021(4) 0.0007(4) -0.0074(4)
P2 0.0224(5) 0.0308(5) 0.0210(4) 0.0023(4) 0.0032(4) -0.0029(4)
N1 0.047(2) 0.0268(17) 0.0243(16) 0.0024(13) 0.0032(15) -0.0107(16)
O1 0.0265(17) 0.057(2) 0.0444(19) 0.0044(16) -0.0034(14) 0.0033(15)
O2 0.045(2) 0.048(2) 0.057(2) -0.0016(17) 0.0082(17) 0.0176(17)
C1 0.028(2) 0.031(2) 0.0293(19) 0.0035(16) 0.0031(16) -0.0018(16)
C2 0.033(2) 0.038(2) 0.035(2) 0.0067(19) -0.0012(18) -0.0043(19)
C3 0.050(3) 0.034(2) 0.0229(19) 0.0020(16) 0.0029(18) -0.012(2)
C4 0.055(3) 0.055(3) 0.041(3) -0.001(2) -0.013(2) -0.012(3)
C5 0.062(4) 0.052(3) 0.045(3) -0.017(2) 0.011(3) -0.013(3)
C6 0.084(4) 0.035(3) 0.037(2) 0.000(2) 0.005(3) -0.030(3)
C7 0.087(5) 0.076(4) 0.060(4) -0.016(3) 0.035(3) -0.049(4)
C8 0.187(9) 0.037(3) 0.053(4) 0.018(3) -0.035(5) -0.039(4)
C9 0.039(3) 0.039(2) 0.0247(19) 0.0005(17) 0.0017(17) -0.0074(19)
C10 0.026(2) 0.046(3) 0.037(2) 0.004(2) 0.0068(17) -0.0043(19)
C11 0.038(2) 0.035(2) 0.027(2) 0.0094(17) 0.0077(17) 0.0006(19)
C15 0.041(3) 0.031(2) 0.037(2) -0.0105(18) -0.0003(19) -0.0029(19)
C16 0.043(3) 0.041(2) 0.026(2) -0.0103(18) 0.0065(18) -0.015(2)
C17 0.058(3) 0.039(2) 0.0234(19) -0.0027(18) -0.0177(19) 0.002(2)
C18 0.021(2) 0.069(3) 0.039(2) -0.022(2) -0.0027(18) -0.010(2)
C19 0.049(3) 0.033(2) 0.030(2) -0.0045(17) -0.0026(19) -0.018(2)
C20 0.057(4) 0.047(3) 0.077(4) -0.021(3) -0.004(3) 0.008(3)
C21 0.078(5) 0.072(4) 0.047(3) -0.019(3) 0.031(3) -0.035(3)
C22 0.107(6) 0.055(4) 0.059(4) 0.003(3) -0.042(4) 0.012(4)
C23 0.027(3) 0.134(7) 0.072(4) -0.041(4) -0.009(3) 0.000(4)
C24 0.092(5) 0.051(3) 0.051(3) 0.002(3) -0.001(3) -0.040(3)
Al1 0.0371(8) 0.0409(7) 0.0296(6) -0.0059(5) 0.0025(5) -0.0055(6)
Cl1 0.0468(8) 0.0606(8) 0.0598(8) -0.0174(6) 0.0164(6) -0.0170(6)
Cl2 0.0455(7) 0.0884(11) 0.0314(6) 0.0025(6) 0.0037(5) 0.0072(7)
Cl3 0.0632(9) 0.0545(7) 0.0456(7) -0.0193(6) 0.0190(6) -0.0267(7)
Cl4 0.0639(10) 0.0564(8) 0.0635(9) -0.0030(7) -0.0160(7) 0.0095(7)

loop_
_atom_type_symbol
_atom_type_description
_atom_type_scat_dispersion_real
_atom_type_scat_dispersion_imag
_atom_type_scat_source
C C 0.0033 0.0016 'International Tables Vol C Tables 4.2.6.8 and 6.1.1.4'
H H 0.0000 0.0000 'International Tables Vol C Tables 4.2.6.8 and 6.1.1.4'
N N 0.0061 0.0033 'International Tables Vol C Tables 4.2.6.8 and 6.1.1.4'
O O 0.0106 0.0060 'International Tables Vol C Tables 4.2.6.8 and 6.1.1.4'
Al Al 0.0645 0.0514 'International Tables Vol C Tables 4.2.6.8 and 6.1.1.4'
P P 0.1023 0.0942 'International Tables Vol C Tables 4.2.6.8 and 6.1.1.4'
Cl Cl 0.1484 0.1585 'International Tables Vol C Tables 4.2.6.8 and 6.1.1.4'
W W -0.8490 6.8722 'International Tables Vol C Tables 4.2.6.8 and 6.1.1.4'

loop_
_geom_angle_atom_site_label_1
_geom_angle_atom_site_label_2
_geom_angle_atom_site_label_3
_geom_angle
_geom_angle_site_symmetry_1
C2 W1 C1 109.44(18) .
C2 W1 C17 99.22(18) .
C1 W1 C17 141.64(19) .
C2 W1 C18 99.14(19) .
C1 W1 C18 149.71(18) .
C17 W1 C18 35.57(18) .
C2 W1 C16 129.70(18) .
C1 W1 C16 107.04(17) .
C17 W1 C16 35.28(18) .
C18 W1 C16 58.23(16) .
C2 W1 P1 75.19(14) .
C1 W1 P1 78.22(12) .
C17 W1 P1 85.32(13) .
C18 W1 P1 119.90(14) .
C16 W1 P1 79.75(11) .
C2 W1 C15 156.07(18) .
C1 W1 C15 94.37(17) .
C17 W1 C15 58.49(16) .
C18 W1 C15 57.98(17) .
C16 W1 C15 34.61(16) .
P1 W1 C15 108.64(12) .
C2 W1 C19 129.21(19) .
C1 W1 C19 115.00(17) .
C17 W1 C19 57.94(16) .
C18 W1 C19 34.89(18) .
C16 W1 C19 56.60(15) .
P1 W1 C19 136.24(11) .
C15 W1 C19 33.62(16) .
C2 W1 P2 75.52(13) .
C1 W1 P2 78.09(12) .
C17 W1 P2 135.11(14) .
C18 W1 P2 100.26(13) .
C16 W1 P2 146.20(12) .
P1 W1 P2 133.13(4) .
C15 W1 P2 112.98(12) .
C19 W1 P2 90.52(11) .
N1 P1 W1 121.59(13) .
C9 P2 C10 103.0(2) .
C9 P2 C11 102.3(2) .
C10 P2 C11 105.4(2) .
C9 P2 W1 114.24(15) .
C10 P2 W1 114.48(15) .
C11 P2 W1 115.85(13) .
C3 N1 C6 115.4(3) .
C3 N1 P1 129.3(3) .
C6 N1 P1 115.2(3) .
O1 C1 W1 175.6(4) .
O2 C2 W1 176.2(4) .
N1 C3 C5 111.6(4) .
N1 C3 C4 110.7(4) .
C5 C3 C4 112.9(4) .
C8 C6 N1 111.3(5) .
C8 C6 C7 113.1(6) .
N1 C6 C7 110.9(5) .
C11 C11 P2 115.1(4) 3_675
C19 C15 C16 107.6(4) .
C19 C15 C20 128.3(5) .
C16 C15 C20 123.8(5) .
C19 C15 W1 73.5(3) .
C16 C15 W1 71.7(2) .
C20 C15 W1 125.5(3) .
C15 C16 C17 108.8(4) .
C15 C16 C21 125.2(5) .
C17 C16 C21 125.2(5) .
C15 C16 W1 73.7(2) .
C17 C16 W1 71.2(2) .
C21 C16 W1 129.3(3) .
C16 C17 C18 107.0(4) .
C16 C17 C22 126.1(6) .
C18 C17 C22 126.2(6) .
C16 C17 W1 73.6(2) .
C18 C17 W1 73.1(2) .
C22 C17 W1 125.7(4) .
C19 C18 C17 106.6(4) .
C19 C18 C23 127.2(6) .
C17 C18 C23 125.5(6) .
C19 C18 W1 74.1(2) .
C17 C18 W1 71.3(2) .
C23 C18 W1 127.2(4) .
C15 C19 C18 109.9(4) .
C15 C19 C24 124.2(5) .
C18 C19 C24 124.9(5) .
C15 C19 W1 72.9(2) .
C18 C19 W1 71.0(2) .
C24 C19 W1 131.6(3) .
Cl2 Al1 Cl3 111.13(9) .
Cl2 Al1 Cl1 108.55(9) .
Cl3 Al1 Cl1 108.00(8) .
Cl2 Al1 Cl4 108.03(9) .
Cl3 Al1 Cl4 110.38(9) .
Cl1 Al1 Cl4 110.74(9) .

loop_
_geom_bond_atom_site_label_1
_geom_bond_atom_site_label_2
_geom_bond_distance
_geom_bond_site_symmetry_2
W1 C2 1.985(5) .
W1 C1 1.991(4) .
W1 C17 2.331(4) .
W1 C18 2.354(4) .
W1 C16 2.363(4) .
W1 P1 2.3863(11) .
W1 C15 2.387(4) .
W1 C19 2.395(4) .
W1 P2 2.4981(10) .
P1 N1 1.635(4) .
P2 C9 1.810(4) .
P2 C10 1.818(4) .
P2 C11 1.834(4) .
N1 C3 1.482(5) .
N1 C6 1.520(6) .
O1 C1 1.138(5) .
O2 C2 1.138(6) .
C3 C5 1.522(7) .
C3 C4 1.523(7) .
C6 C8 1.485(9) .
C6 C7 1.528(9) .
C11 C11 1.546(8) 3_675
C15 C19 1.383(7) .
C15 C16 1.413(7) .
C15 C20 1.494(7) .
C16 C17 1.423(7) .
C16 C21 1.511(7) .
C17 C18 1.432(7) .
C17 C22 1.487(7) .
C18 C19 1.424(7) .
C18 C23 1.526(7) .
C19 C24 1.524(7) .
Al1 Cl2 2.1216(19) .
Al1 Cl3 2.1330(18) .
Al1 Cl1 2.135(2) .
Al1 Cl4 2.136(2) .
